data_7048836
loop_
_publ_author_name
'Velozo-S\'a, Vivianne S'
'Pereira, Luciano R.'
'Lima, Aliny P.'
'Mello-Andrade, Francyelli'
'Rezende, Manuela R. M.'
'Goveia, Rebeca M.'
'Pires, Wanessa C.'
'Silva, Monize M.'
'Oliveira, Katia M.'
'Ferreira, Antonio G.'
'Ellena, Javier'
'Deflon, Victor M.'
'Grisolia, Cesar Koppe'
'Batista, Alzir A.'
'Silveira-Lacerda, Elis\^angela P'

_publ_section_title
;
 In vitro cytotoxicity and in vivo zebrafish toxicity evaluation of
 Ru(ii)/2-mercaptopyrimidine complexes.
;
_journal_issue 18
_journal_name_full 'Dalton transactions (Cambridge, England : 2003)'
_journal_page_first 6026
_journal_page_last 6039
_journal_paper_doi 10.1039/c8dt03738h
_journal_volume 48
_journal_year 2019
_chemical_formula_sum 'C56 H51 F6 N2 P5 Ru S'
_chemical_formula_weight 1153.97
_space_group_IT_number 14
_space_group_name_Hall '-P 2ybc'
_space_group_name_H-M_alt 'P 1 21/c 1'
_symmetry_cell_setting monoclinic
_symmetry_space_group_name_Hall '-P 2ybc'
_symmetry_space_group_name_H-M 'P 1 21/c 1'
_atom_sites_solution_hydrogens geom
_atom_sites_solution_primary direct
_atom_sites_solution_secondary difmap
_audit_creation_method SHELXL-97
_audit_update_record
;
2018-07-24 deposited with the CCDC.
2019-01-22 downloaded from the CCDC.
;
_cell_angle_alpha 90.00
_cell_angle_beta 92.913(2)
_cell_angle_gamma 90.00
_cell_formula_units_Z 4
_cell_length_a 13.9790(4)
_cell_length_b 20.0910(10)
_cell_length_c 21.1490(10)
_cell_measurement_reflns_used 17400
_cell_measurement_temperature 293(2)
_cell_measurement_theta_max 25.0
_cell_measurement_theta_min 2.100
_cell_volume 5932.1(4)
_computing_cell_refinement 'HKL Scalepack (Otwinowski & Minor 1997)'
_computing_data_collection 'Collect (Nonius BV, 1997-2000)'
_computing_data_reduction 'HKL Denzo and Scalepack (Otwinowski & Minor 1997)'
_computing_molecular_graphics 'Ortep-3 for Windows (Farrugia, 1997)'
_computing_publication_material 'WinGX publication routines (Farrugia, 1999)'
_computing_structure_refinement 'SHELXL-97 (Sheldrick, 1997)'
_computing_structure_solution 'SHELXS-97 (Sheldrick, 1997)'
_diffrn_ambient_temperature 293(2)
_diffrn_detector_area_resol_mean 9
_diffrn_measured_fraction_theta_full 0.996
_diffrn_measured_fraction_theta_max 0.996
_diffrn_measurement_device '95mm CCD camera on \k-goniostat'
_diffrn_measurement_device_type KappaCCD
_diffrn_measurement_method '\f scans and \w scans winth \k offsets'
_diffrn_radiation_monochromator 'horizonally mounted graphite crystal'
_diffrn_radiation_probe x-ray
_diffrn_radiation_source 'fine-focus sealed tube'
_diffrn_radiation_type MoK\a
_diffrn_radiation_wavelength 0.71073
_diffrn_reflns_av_R_equivalents 0.1127
_diffrn_reflns_av_sigmaI/netI 0.1128
_diffrn_reflns_limit_h_max 16
_diffrn_reflns_limit_h_min -16
_diffrn_reflns_limit_k_max 23
_diffrn_reflns_limit_k_min -23
_diffrn_reflns_limit_l_max 25
_diffrn_reflns_limit_l_min -25
_diffrn_reflns_number 20049
_diffrn_reflns_theta_full 25.00
_diffrn_reflns_theta_max 25.00
_diffrn_reflns_theta_min 3.07
_diffrn_standards_decay_% 0
_exptl_absorpt_coefficient_mu 0.489
_exptl_absorpt_correction_T_max 0.9713
_exptl_absorpt_correction_T_min 0.9001
_exptl_absorpt_correction_type multi-scan
_exptl_absorpt_process_details
;
 R.H. Blessing, Acta Cryst. (1995), A51, 33-38
;
_exptl_crystal_colour oramge
_exptl_crystal_density_diffrn 1.292
_exptl_crystal_density_method 'not measured'
_exptl_crystal_description Prism
_exptl_crystal_F_000 2360
_exptl_crystal_size_max 0.22
_exptl_crystal_size_mid 0.10
_exptl_crystal_size_min 0.06
_refine_diff_density_max 2.360
_refine_diff_density_min -1.045
_refine_diff_density_rms 0.146
_refine_ls_extinction_coef 0.0088(10)
_refine_ls_extinction_expression Fc^*^=kFc[1+0.001xFc^2^\l^3^/sin(2\q)]^-1/4^
_refine_ls_extinction_method SHELXL
_refine_ls_goodness_of_fit_ref 1.018
_refine_ls_hydrogen_treatment mixed
_refine_ls_matrix_type full
_refine_ls_number_parameters 569
_refine_ls_number_reflns 10392
_refine_ls_number_restraints 1
_refine_ls_restrained_S_all 1.020
_refine_ls_R_factor_all 0.1495
_refine_ls_R_factor_gt 0.1189
_refine_ls_shift/su_max 0.000
_refine_ls_shift/su_mean 0.000
_refine_ls_structure_factor_coef Fsqd
_refine_ls_weighting_details 'calc w=1/[\s^2^(Fo^2^)+(0.1200P)^2^+40.0000P] where P=(Fo^2^+2Fc^2^)/3'
_refine_ls_weighting_scheme calc
_refine_ls_wR_factor_gt 0.3187
_refine_ls_wR_factor_ref 0.3326
_reflns_number_gt 6226
_reflns_number_total 10392
_reflns_threshold_expression >2sigma(I)
_cod_data_source_file c8dt03738h2.cif
_cod_data_source_block rupyms2
_cod_depositor_comments
;
The following automatic conversions were performed:

'_symmetry_cell_setting' value 'Monoclinic' changed to 'monoclinic'
according to
/home/data/users/saulius/crontab/automatic-downloads/rss-feeds/RSC/lib/dictionaries/cif_core.dic
dictionary named 'cif_core.dic' version 2.4.2 from 2011-04-26.

Automatic conversion script
Id: cif_fix_values 4973 2017-02-22 13:04:09Z antanas 

 Adding full bibliography for 7048833--7048836.cif.
;
_cod_original_sg_symbol_H-M P21/c
_cod_database_code 7048836

loop_
_symmetry_equiv_pos_as_xyz
'x, y, z'
'-x, y+1/2, -z+1/2'
'-x, -y, -z'
'x, -y-1/2, z-1/2'

loop_
_atom_site_label
_atom_site_type_symbol
_atom_site_fract_x
_atom_site_fract_y
_atom_site_fract_z
_atom_site_U_iso_or_equiv
_atom_site_adp_type
_atom_site_occupancy
_atom_site_symmetry_multiplicity
_atom_site_calc_flag
_atom_site_refinement_flags
Ru Ru 0.26401(6) 0.04579(4) 0.24705(4) 0.0611(3) Uani 1 1 d .
P1 P 0.17897(19) 0.14125(14) 0.20560(13) 0.0649(7) Uani 1 1 d .
P2 P 0.13967(19) 0.04072(15) 0.31705(13) 0.0675(7) Uani 1 1 d .
P3 P 0.1977(2) -0.04132(15) 0.18507(13) 0.0681(7) Uani 1 1 d .
P4 P 0.3711(2) -0.03815(15) 0.28845(14) 0.0696(7) Uani 1 1 d .
S1 S 0.3695(2) 0.12090(18) 0.30855(17) 0.0928(10) Uani 1 1 d .
N1 N 0.3829(4) 0.0848(3) 0.1863(5) 0.065(2) Uani 1 1 d G
C1 C 0.4232(5) 0.1196(4) 0.2379(3) 0.090(4) Uani 1 1 d G
N2 N 0.5039(5) 0.1588(4) 0.2308(4) 0.092(3) Uani 1 1 d G
C2 C 0.5442(5) 0.1632(5) 0.1722(5) 0.145(8) Uani 1 1 d G
H2 H 0.5982 0.1894 0.1675 0.174 Uiso 1 1 calc R
C3 C 0.5039(7) 0.1283(6) 0.1207(4) 0.140(7) Uani 1 1 d G
H3 H 0.5310 0.1313 0.0815 0.168 Uiso 1 1 calc R
C4 C 0.4233(7) 0.0891(4) 0.1278(4) 0.244(19) Uani 1 1 d G
H4 H 0.3963 0.0658 0.0933 0.292 Uiso 1 1 calc R
C111 C 0.1134(5) 0.1401(4) 0.1286(3) 0.075(3) Uani 1 1 d G
C112 C 0.0241(6) 0.1699(4) 0.1191(4) 0.099(4) Uani 1 1 d G
H112 H -0.0074 0.1865 0.1534 0.119 Uiso 1 1 calc R
C113 C -0.0181(6) 0.1749(5) 0.0584(5) 0.141(7) Uani 1 1 d G
H113 H -0.0778 0.1949 0.0520 0.169 Uiso 1 1 calc R
C114 C 0.0291(8) 0.1501(6) 0.0071(4) 0.143(7) Uani 1 1 d G
H114 H 0.0009 0.1534 -0.0336 0.172 Uiso 1 1 calc R
C115 C 0.1184(8) 0.1203(5) 0.0166(3) 0.113(5) Uani 1 1 d G
H115 H 0.1499 0.1037 -0.0178 0.136 Uiso 1 1 calc R
C116 C 0.1605(5) 0.1153(4) 0.0773(4) 0.093(4) Uani 1 1 d G
H116 H 0.2203 0.0953 0.0837 0.111 Uiso 1 1 calc R
C121 C 0.2518(7) 0.2168(5) 0.1990(5) 0.063(2) Uani 1 1 d .
C122 C 0.2749(8) 0.2550(7) 0.2489(6) 0.084(3) Uani 1 1 d .
H122 H 0.2531 0.2422 0.2878 0.101 Uiso 1 1 calc R
C123 C 0.3299(10) 0.3134(6) 0.2467(8) 0.098(4) Uani 1 1 d .
H123 H 0.3402 0.3408 0.2819 0.117 Uiso 1 1 calc R
C124 C 0.3695(11) 0.3283(8) 0.1867(8) 0.109(4) Uani 1 1 d .
H124 H 0.4104 0.3644 0.1828 0.131 Uiso 1 1 calc R
C125 C 0.3461(10) 0.2883(7) 0.1349(7) 0.099(4) Uani 1 1 d .
H125 H 0.3689 0.2982 0.0954 0.118 Uiso 1 1 calc R
C126 C 0.2884(9) 0.2334(7) 0.1428(6) 0.088(3) Uani 1 1 d .
H126 H 0.2739 0.2064 0.1079 0.106 Uiso 1 1 calc R
C131 C 0.0933(9) 0.1616(6) 0.2636(6) 0.088(3) Uani 1 1 d .
H13A H 0.1257 0.1852 0.2985 0.105 Uiso 1 1 calc R
H13B H 0.0451 0.1912 0.2445 0.105 Uiso 1 1 calc R
C211 C 0.0702(8) -0.0339(6) 0.3298(5) 0.077(3) Uani 1 1 d .
C212 C -0.0302(8) -0.0356(6) 0.3191(5) 0.078(3) Uani 1 1 d .
H212 H -0.0630 0.0024 0.3053 0.094 Uiso 1 1 calc R
C213 C -0.0814(10) -0.0962(8) 0.3295(6) 0.099(4) Uani 1 1 d .
H213 H -0.1473 -0.0984 0.3212 0.119 Uiso 1 1 calc R
C214 C -0.0315(12) -0.1512(8) 0.3519(8) 0.110(5) Uani 1 1 d .
H214 H -0.0646 -0.1903 0.3596 0.132 Uiso 1 1 calc R
C215 C 0.0673(10) -0.1494(7) 0.3633(7) 0.100(4) Uani 1 1 d .
H215 H 0.0993 -0.1872 0.3785 0.121 Uiso 1 1 calc R
C216 C 0.1173(9) -0.0931(6) 0.3525(6) 0.086(3) Uani 1 1 d .
H216 H 0.1834 -0.0930 0.3600 0.104 Uiso 1 1 calc R
C221 C 0.1590(6) 0.0701(4) 0.3993(3) 0.072(3) Uani 1 1 d G
C222 C 0.1280(7) 0.0333(4) 0.4500(4) 0.100(4) Uani 1 1 d G
H222 H 0.0985 -0.0077 0.4429 0.120 Uiso 1 1 calc R
C223 C 0.1411(9) 0.0577(6) 0.5113(3) 0.131(6) Uani 1 1 d G
H223 H 0.1204 0.0331 0.5452 0.157 Uiso 1 1 calc R
C224 C 0.1853(9) 0.1190(6) 0.5219(3) 0.190(12) Uani 1 1 d G
H224 H 0.1941 0.1354 0.5629 0.228 Uiso 1 1 calc R
C225 C 0.2164(8) 0.1558(5) 0.4712(4) 0.136(7) Uani 1 1 d G
H225 H 0.2459 0.1968 0.4783 0.163 Uiso 1 1 calc R
C226 C 0.2032(7) 0.1314(4) 0.4099(3) 0.096(4) Uani 1 1 d G
H226 H 0.2240 0.1560 0.3760 0.115 Uiso 1 1 calc R
C231 C 0.0452(8) 0.1017(6) 0.2885(6) 0.078(3) Uani 1 1 d .
H23A H 0.0042 0.0816 0.2554 0.094 Uiso 1 1 calc R
H23B H 0.0059 0.1141 0.3231 0.094 Uiso 1 1 calc R
C311 C 0.0684(8) -0.0605(6) 0.1777(5) 0.072(3) Uani 1 1 d .
C312 C 0.0010(8) -0.0115(6) 0.1636(5) 0.078(3) Uani 1 1 d .
H312 H 0.0227 0.0320 0.1593 0.094 Uiso 1 1 calc R
C313 C -0.0927(9) -0.0226(7) 0.1557(6) 0.085(3) Uani 1 1 d .
H313 H -0.1347 0.0124 0.1466 0.101 Uiso 1 1 calc R
C314 C -0.1263(10) -0.0856(8) 0.1610(6) 0.096(4) Uani 1 1 d .
H314 H -0.1915 -0.0946 0.1558 0.115 Uiso 1 1 calc R
C315 C -0.0591(11) -0.1378(8) 0.1747(7) 0.109(5) Uani 1 1 d .
H315 H -0.0811 -0.1814 0.1769 0.131 Uiso 1 1 calc R
C316 C 0.0358(9) -0.1256(6) 0.1846(6) 0.087(3) Uani 1 1 d .
H316 H 0.0783 -0.1598 0.1957 0.104 Uiso 1 1 calc R
C321 C 0.2297(6) -0.0475(5) 0.1012(3) 0.079(3) Uani 1 1 d G
C322 C 0.1588(5) -0.0440(6) 0.0528(4) 0.104(4) Uani 1 1 d G
H322 H 0.0951 -0.0383 0.0623 0.124 Uiso 1 1 calc R
C323 C 0.1832(7) -0.0489(6) -0.0099(3) 0.139(7) Uani 1 1 d G
H323 H 0.1358 -0.0466 -0.0424 0.167 Uiso 1 1 calc R
C324 C 0.2784(8) -0.0574(6) -0.0242(3) 0.127(6) Uani 1 1 d G
H324 H 0.2947 -0.0607 -0.0662 0.153 Uiso 1 1 calc R
C325 C 0.3492(6) -0.0609(6) 0.0242(4) 0.123(6) Uani 1 1 d G
H325 H 0.4129 -0.0665 0.0147 0.148 Uiso 1 1 calc R
C326 C 0.3249(5) -0.0559(6) 0.0870(4) 0.108(5) Uani 1 1 d G
H326 H 0.3722 -0.0583 0.1194 0.130 Uiso 1 1 calc R
C331 C 0.2469(11) -0.1188(6) 0.2157(6) 0.092(4) Uani 1 1 d .
H33A H 0.2097 -0.1332 0.2507 0.111 Uiso 1 1 calc R
H33B H 0.2402 -0.1524 0.1828 0.111 Uiso 1 1 calc R
C411 C 0.3739(6) -0.0648(4) 0.3724(3) 0.081(3) Uani 1 1 d G
C412 C 0.3978(8) -0.1298(4) 0.3896(4) 0.103(4) Uani 1 1 d G
H412 H 0.4055 -0.1618 0.3586 0.124 Uiso 1 1 calc R
C413 C 0.4100(9) -0.1468(5) 0.4532(5) 0.158(8) Uani 1 1 d G
H413 H 0.4260 -0.1902 0.4647 0.189 Uiso 1 1 calc R
C414 C 0.3985(9) -0.0989(6) 0.4996(3) 0.137(7) Uani 1 1 d G
H414 H 0.4067 -0.1103 0.5422 0.165 Uiso 1 1 calc R
C415 C 0.3747(8) -0.0339(5) 0.4824(4) 0.121(5) Uani 1 1 d G
H415 H 0.3670 -0.0019 0.5135 0.145 Uiso 1 1 calc R
C416 C 0.3624(7) -0.0169(4) 0.4188(4) 0.098(4) Uani 1 1 d G
H416 H 0.3465 0.0265 0.4073 0.117 Uiso 1 1 calc R
C421 C 0.4986(4) -0.0186(4) 0.2803(4) 0.073(3) Uani 1 1 d G
C422 C 0.5403(6) -0.0277(4) 0.2226(3) 0.088(3) Uani 1 1 d G
H422 H 0.5045 -0.0456 0.1885 0.105 Uiso 1 1 calc R
C423 C 0.6354(6) -0.0100(5) 0.2160(4) 0.114(5) Uani 1 1 d G
H423 H 0.6632 -0.0161 0.1774 0.137 Uiso 1 1 calc R
C424 C 0.6888(4) 0.0169(5) 0.2671(5) 0.106(4) Uani 1 1 d G
H424 H 0.7524 0.0287 0.2626 0.127 Uiso 1 1 calc R
C425 C 0.6471(5) 0.0260(5) 0.3247(4) 0.112(5) Uani 1 1 d G
H425 H 0.6829 0.0439 0.3589 0.134 Uiso 1 1 calc R
C426 C 0.5520(5) 0.0082(4) 0.3313(3) 0.081(3) Uani 1 1 d G
H426 H 0.5241 0.0143 0.3699 0.098 Uiso 1 1 calc R
C431 C 0.3527(8) -0.1146(6) 0.2385(6) 0.081(3) Uani 1 1 d .
H43A H 0.3927 -0.1126 0.2025 0.097 Uiso 1 1 calc R
H43B H 0.3704 -0.1539 0.2632 0.097 Uiso 1 1 calc R
P5 P 0.4069(4) 0.3289(3) 0.4428(2) 0.1222(15) Uani 1 1 d .
F51 F 0.4775(11) 0.3440(9) 0.3893(6) 0.215(6) Uani 1 1 d .
F52 F 0.382(3) 0.2610(14) 0.4122(14) 0.376(19) Uani 1 1 d D
F53 F 0.4932(13) 0.3028(11) 0.4793(9) 0.263(9) Uani 1 1 d .
F54 F 0.3544(18) 0.3236(15) 0.5008(9) 0.313(12) Uani 1 1 d .
F55 F 0.422(2) 0.3969(11) 0.467(2) 0.47(3) Uani 1 1 d .
F56 F 0.3184(15) 0.355(3) 0.4065(10) 0.49(3) Uani 1 1 d D

loop_
_atom_site_aniso_label
_atom_site_aniso_U_11
_atom_site_aniso_U_22
_atom_site_aniso_U_33
_atom_site_aniso_U_23
_atom_site_aniso_U_13
_atom_site_aniso_U_12
Ru 0.0605(5) 0.0615(6) 0.0613(5) -0.0021(4) 0.0032(3) 0.0007(4)
P1 0.0646(15) 0.0596(16) 0.0702(15) 0.0015(13) 0.0006(12) 0.0034(12)
P2 0.0634(15) 0.0748(18) 0.0649(15) -0.0028(13) 0.0096(12) -0.0052(13)
P3 0.0722(16) 0.0665(17) 0.0652(15) -0.0039(13) -0.0005(12) -0.0003(13)
P4 0.0684(16) 0.0665(18) 0.0733(16) 0.0009(13) -0.0026(13) 0.0057(13)
S1 0.087(2) 0.089(2) 0.103(2) -0.0041(18) 0.0103(17) -0.0028(17)
N1 0.037(4) 0.045(5) 0.113(7) 0.011(5) -0.009(4) 0.003(3)
C1 0.057(6) 0.083(8) 0.131(11) 0.038(8) 0.010(7) 0.006(6)
N2 0.067(6) 0.097(8) 0.114(8) 0.019(6) 0.015(5) -0.004(5)
C2 0.095(11) 0.20(2) 0.146(15) 0.074(15) 0.022(11) 0.016(12)
C3 0.169(18) 0.128(15) 0.117(13) 0.007(11) -0.045(13) 0.003(13)
C4 0.22(3) 0.121(18) 0.37(4) -0.10(2) -0.22(3) 0.083(18)
C111 0.069(6) 0.063(6) 0.091(8) 0.011(6) 0.000(6) -0.011(5)
C112 0.097(9) 0.081(9) 0.116(10) -0.003(8) -0.036(8) 0.005(7)
C113 0.130(14) 0.118(13) 0.166(17) -0.011(12) -0.068(13) 0.023(11)
C114 0.165(17) 0.147(17) 0.110(12) 0.007(12) -0.065(12) 0.018(14)
C115 0.139(13) 0.115(12) 0.082(9) 0.011(8) -0.015(9) -0.020(10)
C116 0.113(10) 0.095(9) 0.068(7) -0.011(6) -0.011(7) -0.009(8)
C121 0.056(5) 0.059(6) 0.073(6) -0.003(5) 0.005(5) 0.001(4)
C122 0.061(6) 0.096(9) 0.095(8) 0.013(7) 0.003(6) -0.002(6)
C123 0.093(9) 0.062(8) 0.136(12) -0.004(8) -0.013(8) -0.003(7)
C124 0.107(10) 0.099(11) 0.121(12) -0.006(9) 0.002(9) -0.010(8)
C125 0.094(9) 0.098(10) 0.103(9) 0.023(8) -0.005(7) -0.028(8)
C126 0.081(8) 0.088(9) 0.093(8) -0.005(7) -0.014(6) -0.014(7)
C131 0.084(8) 0.078(8) 0.101(9) -0.015(7) -0.003(6) 0.019(6)
C211 0.080(7) 0.077(8) 0.076(7) -0.011(6) 0.017(5) -0.012(6)
C212 0.080(7) 0.082(8) 0.073(7) -0.001(6) 0.008(5) -0.002(6)
C213 0.082(8) 0.126(13) 0.091(9) -0.002(8) 0.017(7) -0.035(9)
C214 0.117(12) 0.088(10) 0.128(12) 0.007(9) 0.041(9) -0.032(9)
C215 0.099(10) 0.086(9) 0.118(10) 0.007(8) 0.026(8) -0.013(8)
C216 0.080(7) 0.071(8) 0.108(9) 0.007(7) -0.001(7) 0.000(6)
C221 0.073(6) 0.073(7) 0.071(6) -0.006(5) 0.017(5) -0.014(5)
C222 0.113(10) 0.111(11) 0.078(8) -0.014(7) 0.015(7) -0.036(8)
C223 0.153(14) 0.166(16) 0.077(9) -0.023(10) 0.031(9) -0.055(13)
C224 0.186(19) 0.31(3) 0.075(9) -0.039(14) 0.049(11) -0.14(2)
C225 0.140(13) 0.165(17) 0.105(11) -0.058(11) 0.031(10) -0.047(12)
C226 0.096(9) 0.114(11) 0.078(7) -0.009(7) 0.008(6) -0.001(8)
C231 0.075(7) 0.079(8) 0.082(7) -0.003(6) 0.021(6) -0.004(6)
C311 0.084(7) 0.078(7) 0.055(5) -0.002(5) 0.001(5) -0.012(6)
C312 0.077(7) 0.073(7) 0.083(7) -0.001(6) -0.003(6) -0.005(6)
C313 0.081(8) 0.094(9) 0.079(7) 0.000(7) 0.010(6) -0.003(7)
C314 0.077(8) 0.109(11) 0.102(9) -0.006(8) 0.011(7) -0.011(8)
C315 0.100(10) 0.102(11) 0.128(12) 0.001(9) 0.027(9) -0.031(9)
C316 0.088(8) 0.077(8) 0.095(8) -0.009(7) -0.003(6) -0.014(6)
C321 0.091(8) 0.074(7) 0.071(6) -0.017(6) 0.006(6) -0.005(6)
C322 0.088(8) 0.149(14) 0.074(7) 0.000(8) 0.007(6) -0.006(9)
C323 0.128(13) 0.22(2) 0.071(8) -0.018(11) 0.007(8) -0.004(14)
C324 0.168(16) 0.144(15) 0.072(8) -0.009(9) 0.021(10) -0.013(13)
C325 0.105(11) 0.170(16) 0.096(10) 0.004(10) 0.021(9) 0.031(11)
C326 0.086(9) 0.161(15) 0.079(8) -0.020(9) 0.013(7) 0.016(9)
C331 0.149(12) 0.057(7) 0.070(7) 0.007(5) 0.001(7) -0.008(7)
C411 0.065(6) 0.088(8) 0.091(8) 0.006(7) -0.006(6) 0.000(6)
C412 0.131(11) 0.090(10) 0.090(9) 0.022(8) 0.015(8) 0.016(9)
C413 0.24(2) 0.104(13) 0.127(14) 0.047(12) -0.002(15) 0.036(14)
C414 0.178(17) 0.138(16) 0.097(11) 0.046(11) 0.013(11) 0.044(14)
C415 0.128(12) 0.149(16) 0.085(9) -0.013(10) 0.007(8) -0.004(11)
C416 0.112(10) 0.104(10) 0.076(8) 0.009(7) 0.002(7) -0.005(8)
C421 0.072(6) 0.073(7) 0.073(6) 0.009(6) 0.006(5) 0.009(5)
C422 0.069(7) 0.099(9) 0.095(8) 0.006(7) 0.005(6) 0.017(6)
C423 0.083(9) 0.124(13) 0.136(13) 0.030(10) 0.023(9) 0.027(9)
C424 0.065(7) 0.107(11) 0.148(13) 0.011(10) 0.016(8) 0.007(7)
C425 0.076(8) 0.115(12) 0.145(13) -0.018(10) 0.004(9) 0.001(8)
C426 0.066(7) 0.079(8) 0.099(8) -0.001(6) 0.004(6) -0.007(6)
C431 0.073(7) 0.065(7) 0.103(8) -0.004(6) -0.002(6) 0.013(5)
P5 0.130(4) 0.132(4) 0.104(3) -0.005(3) 0.005(3) -0.010(3)
F51 0.224(14) 0.254(17) 0.170(11) 0.026(11) 0.054(10) -0.062(13)
F52 0.49(4) 0.34(3) 0.32(3) -0.13(3) 0.17(3) -0.22(3)
F53 0.217(16) 0.32(2) 0.246(18) 0.071(17) -0.021(14) 0.058(16)
F54 0.33(3) 0.43(3) 0.188(15) -0.023(19) 0.103(16) -0.07(2)
F55 0.35(3) 0.157(18) 0.91(9) -0.10(3) 0.13(4) 0.055(19)
F56 0.183(17) 1.10(11) 0.189(17) 0.04(4) -0.059(14) 0.09(3)

loop_
_atom_type_symbol
_atom_type_description
_atom_type_scat_dispersion_real
_atom_type_scat_dispersion_imag
_atom_type_scat_source
C C 0.0033 0.0016 'International Tables Vol C Tables 4.2.6.8 and 6.1.1.4'
H H 0.0000 0.0000 'International Tables Vol C Tables 4.2.6.8 and 6.1.1.4'
N N 0.0061 0.0033 'International Tables Vol C Tables 4.2.6.8 and 6.1.1.4'
S S 0.1246 0.1234 'International Tables Vol C Tables 4.2.6.8 and 6.1.1.4'
Ru Ru -1.2594 0.8363 'International Tables Vol C Tables 4.2.6.8 and 6.1.1.4'
P P 0.1023 0.0942 'International Tables Vol C Tables 4.2.6.8 and 6.1.1.4'
F F 0.0171 0.0103 'International Tables Vol C Tables 4.2.6.8 and 6.1.1.4'

loop_
_geom_angle_atom_site_label_1
_geom_angle_atom_site_label_2
_geom_angle_atom_site_label_3
_geom_angle
N1 Ru P2 162.3(2)
N1 Ru P3 102.6(2)
P2 Ru P3 92.06(10)
N1 Ru P4 89.31(18)
P2 Ru P4 102.04(11)
P3 Ru P4 84.30(10)
N1 Ru P1 83.22(18)
P2 Ru P1 84.02(10)
P3 Ru P1 102.57(10)
P4 Ru P1 170.78(10)
N1 Ru S1 69.6(2)
P2 Ru S1 97.92(11)
P3 Ru S1 165.78(11)
P4 Ru S1 83.74(11)
P1 Ru S1 88.58(11)
C131 P1 C111 106.7(5)
C131 P1 C121 104.7(5)
C111 P1 C121 101.4(4)
C131 P1 Ru 105.5(4)
C111 P1 Ru 122.2(3)
C121 P1 Ru 115.0(3)
C211 P2 C221 100.3(4)
C211 P2 C231 102.3(5)
C221 P2 C231 99.3(5)
C211 P2 Ru 123.4(4)
C221 P2 Ru 120.3(3)
C231 P2 Ru 107.5(4)
C331 P3 C311 101.7(6)
C331 P3 C321 100.3(5)
C311 P3 C321 100.8(4)
C331 P3 Ru 108.0(4)
C311 P3 Ru 124.0(4)
C321 P3 Ru 118.4(3)
C421 P4 C411 100.2(4)
C421 P4 C431 103.2(5)
C411 P4 C431 107.3(5)
C421 P4 Ru 113.9(3)
C411 P4 Ru 122.5(3)
C431 P4 Ru 107.9(4)
C1 S1 Ru 78.7(3)
C1 N1 C4 120.0
C1 N1 Ru 90.5(4)
C4 N1 Ru 149.4(4)
N2 C1 N1 120.0
N2 C1 S1 118.7(5)
N1 C1 S1 121.0(5)
C1 N2 C2 120.0
N2 C2 C3 120.0
N2 C2 H2 120.0
C3 C2 H2 120.0
C4 C3 C2 120.0
C4 C3 H3 120.0
C2 C3 H3 120.0
C3 C4 N1 120.0
C3 C4 H4 120.0
N1 C4 H4 120.0
C112 C111 C116 120.0
C112 C111 P1 121.9(5)
C116 C111 P1 117.6(5)
C113 C112 C111 120.0
C113 C112 H112 120.0
C111 C112 H112 120.0
C112 C113 C114 120.0
C112 C113 H113 120.0
C114 C113 H113 120.0
C115 C114 C113 120.0
C115 C114 H114 120.0
C113 C114 H114 120.0
C116 C115 C114 120.0
C116 C115 H115 120.0
C114 C115 H115 120.0
C115 C116 C111 120.0
C115 C116 H116 120.0
C111 C116 H116 120.0
C122 C121 C126 117.6(11)
C122 C121 P1 122.0(9)
C126 C121 P1 120.3(9)
C121 C122 C123 124.6(12)
C121 C122 H122 117.7
C123 C122 H122 117.7
C122 C123 C124 115.9(14)
C122 C123 H123 122.1
C124 C123 H123 122.1
C125 C124 C123 119.4(14)
C125 C124 H124 120.3
C123 C124 H124 120.3
C126 C125 C124 118.9(14)
C126 C125 H125 120.6
C124 C125 H125 120.6
C121 C126 C125 123.4(13)
C121 C126 H126 118.3
C125 C126 H126 118.3
C231 C131 P1 112.6(8)
C231 C131 H13A 109.1
P1 C131 H13A 109.1
C231 C131 H13B 109.1
P1 C131 H13B 109.1
H13A C131 H13B 107.8
C212 C211 C216 118.1(11)
C212 C211 P2 122.2(10)
C216 C211 P2 119.7(9)
C211 C212 C213 119.8(12)
C211 C212 H212 120.1
C213 C212 H212 120.1
C214 C213 C212 119.0(12)
C214 C213 H213 120.5
C212 C213 H213 120.5
C213 C214 C215 121.4(13)
C213 C214 H214 119.3
C215 C214 H214 119.3
C216 C215 C214 120.6(14)
C216 C215 H215 119.7
C214 C215 H215 119.7
C215 C216 C211 121.2(12)
C215 C216 H216 119.4
C211 C216 H216 119.4
C222 C221 C226 120.0
C222 C221 P2 121.4(5)
C226 C221 P2 118.6(5)
C223 C222 C221 120.0
C223 C222 H222 120.0
C221 C222 H222 120.0
C222 C223 C224 120.0
C222 C223 H223 120.0
C224 C223 H223 120.0
C225 C224 C223 120.0
C225 C224 H224 120.0
C223 C224 H224 120.0
C224 C225 C226 120.0
C224 C225 H225 120.0
C226 C225 H225 120.0
C225 C226 C221 120.0
C225 C226 H226 120.0
C221 C226 H226 120.0
C131 C231 P2 108.6(8)
C131 C231 H23A 110.0
P2 C231 H23A 110.0
C131 C231 H23B 110.0
P2 C231 H23B 110.0
H23A C231 H23B 108.3
C312 C311 C316 117.9(11)
C312 C311 P3 121.4(9)
C316 C311 P3 120.7(10)
C313 C312 C311 124.2(12)
C313 C312 H312 117.9
C311 C312 H312 117.9
C312 C313 C314 119.3(13)
C312 C313 H313 120.4
C314 C313 H313 120.4
C313 C314 C315 118.4(12)
C313 C314 H314 120.8
C315 C314 H314 120.8
C316 C315 C314 121.8(14)
C316 C315 H315 119.1
C314 C315 H315 119.1
C315 C316 C311 118.5(13)
C315 C316 H316 120.8
C311 C316 H316 120.8
C322 C321 C326 120.0
C322 C321 P3 120.3(5)
C326 C321 P3 119.7(5)
C323 C322 C321 120.0
C323 C322 H322 120.0
C321 C322 H322 120.0
C322 C323 C324 120.0
C322 C323 H323 120.0
C324 C323 H323 120.0
C325 C324 C323 120.0
C325 C324 H324 120.0
C323 C324 H324 120.0
C326 C325 C324 120.0
C326 C325 H325 120.0
C324 C325 H325 120.0
C325 C326 C321 120.0
C325 C326 H326 120.0
C321 C326 H326 120.0
C431 C331 P3 114.1(8)
C431 C331 H33A 108.7
P3 C331 H33A 108.7
C431 C331 H33B 108.7
P3 C331 H33B 108.7
H33A C331 H33B 107.6
C412 C411 C416 120.0
C412 C411 P4 121.0(5)
C416 C411 P4 118.6(5)
C413 C412 C411 120.0
C413 C412 H412 120.0
C411 C412 H412 120.0
C412 C413 C414 120.0
C412 C413 H413 120.0
C414 C413 H413 120.0
C415 C414 C413 120.0
C415 C414 H414 120.0
C413 C414 H414 120.0
C414 C415 C416 120.0
C414 C415 H415 120.0
C416 C415 H415 120.0
C415 C416 C411 120.0
C415 C416 H416 120.0
C411 C416 H416 120.0
C422 C421 C426 120.0
C422 C421 P4 120.3(4)
C426 C421 P4 119.6(4)
C423 C422 C421 120.0
C423 C422 H422 120.0
C421 C422 H422 120.0
C424 C423 C422 120.0
C424 C423 H423 120.0
C422 C423 H423 120.0
C423 C424 C425 120.0
C423 C424 H424 120.0
C425 C424 H424 120.0
C426 C425 C424 120.0
C426 C425 H425 120.0
C424 C425 H425 120.0
C425 C426 C421 120.0
C425 C426 H426 120.0
C421 C426 H426 120.0
C331 C431 P4 108.9(8)
C331 C431 H43A 109.9
P4 C431 H43A 109.9
C331 C431 H43B 109.9
P4 C431 H43B 109.9
H43A C431 H43B 108.3
F54 P5 F55 80.8(18)
F54 P5 F53 88.1(13)
F55 P5 F53 92.8(18)
F54 P5 F56 91.1(15)
F55 P5 F56 87(2)
F53 P5 F56 179.2(13)
F54 P5 F52 100.0(15)
F55 P5 F52 173(2)
F53 P5 F52 93.8(19)
F56 P5 F52 86.5(14)
F54 P5 F51 168.1(12)
F55 P5 F51 89.6(17)
F53 P5 F51 85.4(10)
F56 P5 F51 95.4(12)
F52 P5 F51 90.4(11)

loop_
_geom_bond_atom_site_label_1
_geom_bond_atom_site_label_2
_geom_bond_distance
Ru N1 2.289(8)
Ru P2 2.342(3)
Ru P3 2.349(3)
Ru P4 2.391(3)
Ru P1 2.399(3)
Ru S1 2.439(4)
P1 C131 1.805(12)
P1 C111 1.828(6)
P1 C121 1.837(10)
P2 C211 1.814(12)
P2 C221 1.843(6)
P2 C231 1.878(12)
P3 C331 1.809(12)
P3 C311 1.847(12)
P3 C321 1.854(6)
P4 C421 1.842(6)
P4 C411 1.854(7)
P4 C431 1.875(12)
S1 C1 1.707(7)
N1 C1 1.3900
N1 C4 1.3900
C1 N2 1.3900
N2 C2 1.3900
C2 C3 1.3900
C2 H2 0.9300
C3 C4 1.3900
C3 H3 0.9300
C4 H4 0.9300
C111 C112 1.3900
C111 C116 1.3900
C112 C113 1.3900
C112 H112 0.9300
C113 C114 1.3900
C113 H113 0.9300
C114 C115 1.3900
C114 H114 0.9300
C115 C116 1.3900
C115 H115 0.9300
C116 H116 0.9300
C121 C122 1.332(15)
C121 C126 1.359(16)
C122 C123 1.405(17)
C122 H122 0.9300
C123 C124 1.44(2)
C123 H123 0.9300
C124 C125 1.384(19)
C124 H124 0.9300
C125 C126 1.381(17)
C125 H125 0.9300
C126 H126 0.9300
C131 C231 1.489(16)
C131 H13A 0.9700
C131 H13B 0.9700
C211 C212 1.410(16)
C211 C216 1.432(17)
C212 C213 1.436(17)
C212 H212 0.9300
C213 C214 1.38(2)
C213 H213 0.9300
C214 C215 1.39(2)
C214 H214 0.9300
C215 C216 1.355(17)
C215 H215 0.9300
C216 H216 0.9300
C221 C222 1.3900
C221 C226 1.3900
C222 C223 1.3900
C222 H222 0.9300
C223 C224 1.3900
C223 H223 0.9300
C224 C225 1.3900
C224 H224 0.9300
C225 C226 1.3900
C225 H225 0.9300
C226 H226 0.9300
C231 H23A 0.9700
C231 H23B 0.9700
C311 C312 1.385(16)
C311 C316 1.395(16)
C312 C313 1.331(16)
C312 H312 0.9300
C313 C314 1.357(18)
C313 H313 0.9300
C314 C315 1.43(2)
C314 H314 0.9300
C315 C316 1.356(18)
C315 H315 0.9300
C316 H316 0.9300
C321 C322 1.3900
C321 C326 1.3900
C322 C323 1.3900
C322 H322 0.9300
C323 C324 1.3900
C323 H323 0.9300
C324 C325 1.3900
C324 H324 0.9300
C325 C326 1.3900
C325 H325 0.9300
C326 H326 0.9300
C331 C431 1.534(17)
C331 H33A 0.9700
C331 H33B 0.9700
C411 C412 1.3900
C411 C416 1.3900
C412 C413 1.3900
C412 H412 0.9300
C413 C414 1.3900
C413 H413 0.9300
C414 C415 1.3900
C414 H414 0.9300
C415 C416 1.3900
C415 H415 0.9300
C416 H416 0.9300
C421 C422 1.3900
C421 C426 1.3900
C422 C423 1.3900
C422 H422 0.9300
C423 C424 1.3900
C423 H423 0.9300
C424 C425 1.3900
C424 H424 0.9300
C425 C426 1.3900
C425 H425 0.9300
C426 H426 0.9300
C431 H43A 0.9700
C431 H43B 0.9700
P5 F54 1.465(17)
P5 F55 1.47(3)
P5 F53 1.493(16)
P5 F56 1.52(2)
P5 F52 1.54(2)
P5 F51 1.567(13)
